data_4087786
loop_
_publ_author_name
'Liu, Liang'
'Geng, Weizhi'
'Yang, Qi'
'Zhang, Wen-Xiong'
'Xi, Zhenfeng'

_publ_section_title
;
 Well-Defined Butadienyl Organocopper(I) Aggregates from
 Zirconacyclopentadienes and CuCl: Synthesis and Structural
 Characterization
;
_journal_issue 17
_journal_name_full Organometallics
_journal_page_first 4198
_journal_paper_doi 10.1021/acs.organomet.5b00598
_journal_volume 34
_journal_year 2015
_chemical_formula_moiety 'C48 H92 Cl4 Cu10 N4'
_chemical_formula_sum 'C48 H92 Cl4 Cu10 N4'
_chemical_formula_weight 1502.45
_space_group_crystal_system triclinic
_space_group_IT_number 2
_space_group_name_Hall '-P 1'
_space_group_name_H-M_alt 'P -1'
_atom_sites_solution_hydrogens geom
_atom_sites_solution_primary iterative
_audit_creation_date 2015-07-11
_audit_creation_method
;
Olex2 1.2
(compiled 2015.01.26 svn.r3150 for OlexSys, GUI svn.r4998)
;
_cell_angle_alpha 87.633(2)
_cell_angle_beta 83.322(3)
_cell_angle_gamma 62.031(4)
_cell_formula_units_Z 2
_cell_length_a 11.8027(5)
_cell_length_b 12.3566(4)
_cell_length_c 24.9990(5)
_cell_measurement_reflns_used 11396
_cell_measurement_temperature 180.00(10)
_cell_measurement_theta_max 28.0810
_cell_measurement_theta_min 3.3430
_cell_volume 3197.8(2)
_computing_cell_refinement
;
CrysAlisPro, Agilent Technologies,
Version 1.171.36.32 (release 02-08-2013 CrysAlis171 .NET)
(compiled Aug  2 2013,16:46:58)
;
_computing_data_collection
;
CrysAlisPro, Agilent Technologies,
Version 1.171.36.32 (release 02-08-2013 CrysAlis171 .NET)
(compiled Aug  2 2013,16:46:58)
;
_computing_data_reduction
;
CrysAlisPro, Agilent Technologies,
Version 1.171.36.32 (release 02-08-2013 CrysAlis171 .NET)
(compiled Aug  2 2013,16:46:58)
;
_computing_molecular_graphics 'Olex2 (Dolomanov et al., 2009)'
_computing_publication_material 'Olex2 (Dolomanov et al., 2009)'
_computing_structure_refinement 'ShelXL (Sheldrick, 2008)'
_computing_structure_solution
;
Superflip (Palatinus & Chapuis, 2007;Palatinus & van der Lee, 2008;
Palatinus et al., 2012)
;
_diffrn_ambient_temperature 180.00(10)
_diffrn_detector_area_resol_mean 10.3914
_diffrn_measured_fraction_theta_full 0.997
_diffrn_measured_fraction_theta_max 0.997
_diffrn_measurement_details
;
#__ type_ start__ end____ width___ exp.time_
  1 omega  -17.00   57.00   1.0000   48.0000
omega____ theta____ kappa____ phi______ frames
    -       10.7017   57.0000    0.0000 74

#__ type_ start__ end____ width___ exp.time_
  2 omega   45.00   97.00   1.0000   48.0000
omega____ theta____ kappa____ phi______ frames
    -       10.7017 -178.0000  120.0000 52

#__ type_ start__ end____ width___ exp.time_
  3 omega  -20.00    6.00   1.0000   48.0000
omega____ theta____ kappa____ phi______ frames
    -       10.7017  -38.0000 -180.0000 26

#__ type_ start__ end____ width___ exp.time_
  4 omega  -86.00   15.00   1.0000   48.0000
omega____ theta____ kappa____ phi______ frames
    -      -11.4829  -43.0000   97.0000 101

#__ type_ start__ end____ width___ exp.time_
  5 omega  -19.00   14.00   1.0000   48.0000
omega____ theta____ kappa____ phi______ frames
    -      -11.4829  -99.0000  120.0000 33

#__ type_ start__ end____ width___ exp.time_
  6 omega  -58.00   52.00   1.0000   48.0000
omega____ theta____ kappa____ phi______ frames
    -      -11.4829   19.0000  -60.0000 110
;
_diffrn_measurement_device_type 'SuperNova, Dual, Cu at zero, Atlas'
_diffrn_measurement_method '\w scans'
_diffrn_orient_matrix_UB_11 -0.0483872000
_diffrn_orient_matrix_UB_12 0.0512028000
_diffrn_orient_matrix_UB_13 0.0153059000
_diffrn_orient_matrix_UB_21 -0.0446691000
_diffrn_orient_matrix_UB_22 -0.0226848000
_diffrn_orient_matrix_UB_23 -0.0016924000
_diffrn_orient_matrix_UB_31 0.0187073000
_diffrn_orient_matrix_UB_32 -0.0329964000
_diffrn_orient_matrix_UB_33 0.0240649000
_diffrn_radiation_monochromator mirror
_diffrn_radiation_type MoK\a
_diffrn_radiation_wavelength 0.71073
_diffrn_reflns_av_R_equivalents 0.0363
_diffrn_reflns_av_unetI/netI 0.0601
_diffrn_reflns_Laue_measured_fraction_full 0.997
_diffrn_reflns_Laue_measured_fraction_max 0.997
_diffrn_reflns_limit_h_max 14
_diffrn_reflns_limit_h_min -13
_diffrn_reflns_limit_k_max 15
_diffrn_reflns_limit_k_min -14
_diffrn_reflns_limit_l_max 30
_diffrn_reflns_limit_l_min -30
_diffrn_reflns_number 30460
_diffrn_reflns_point_group_measured_fraction_full 0.997
_diffrn_reflns_point_group_measured_fraction_max 0.997
_diffrn_reflns_theta_full 25.242
_diffrn_reflns_theta_max 26.020
_diffrn_reflns_theta_min 3.009
_diffrn_source 'SuperNova (Mo) X-ray Source'
_exptl_absorpt_coefficient_mu 3.452
_exptl_absorpt_correction_T_max 1.00000
_exptl_absorpt_correction_T_min 0.92070
_exptl_absorpt_correction_type multi-scan
_exptl_absorpt_process_details
;
CrysAlisPro, Agilent Technologies,
Version 1.171.36.32 (release 02-08-2013 CrysAlis171 .NET)
(compiled Aug  2 2013,16:46:58)
Empirical absorption correction using spherical harmonics,
 implemented in SCALE3 ABSPACK scaling algorithm.
;
_exptl_crystal_colour 'clear orangish yellow'
_exptl_crystal_colour_lustre clear
_exptl_crystal_colour_modifier orangish
_exptl_crystal_colour_primary yellow
_exptl_crystal_density_diffrn 1.560
_exptl_crystal_description block
_exptl_crystal_F_000 1532
_exptl_crystal_size_max 0.1
_exptl_crystal_size_mid 0.05
_exptl_crystal_size_min 0.05
_platon_squeeze_details
;
;
_refine_diff_density_max 1.847
_refine_diff_density_min -1.294
_refine_diff_density_rms 0.122
_refine_ls_extinction_method none
_refine_ls_goodness_of_fit_ref 1.071
_refine_ls_hydrogen_treatment constr
_refine_ls_matrix_type full
_refine_ls_number_parameters 615
_refine_ls_number_reflns 12575
_refine_ls_number_restraints 15
_refine_ls_restrained_S_all 1.075
_refine_ls_R_factor_all 0.0649
_refine_ls_R_factor_gt 0.0439
_refine_ls_shift/su_max 0.001
_refine_ls_shift/su_mean 0.000
_refine_ls_structure_factor_coef Fsqd
_refine_ls_weighting_details
;
 w=1/[\s^2^(Fo^2^)+(0.0570P)^2^+3.0050P]
 where P=(Fo^2^+2Fc^2^)/3
;
_refine_ls_weighting_scheme calc
_refine_ls_wR_factor_gt 0.1163
_refine_ls_wR_factor_ref 0.1310
_reflns_Friedel_coverage 0.000
_reflns_number_gt 9543
_reflns_number_total 12575
_reflns_threshold_expression 'I > 2\s(I)'
_cod_data_source_file om5b00598_si_002.cif
_cod_data_source_block 6
_cod_database_code 4087786
_shelxl_version_number 2013-2
_chemical_oxdiff_formula 'C50 H100 Cu10 Cl4 N4'
_shelx_space_group_comment
;
The symmetry employed for this shelxl refinement is uniquely defined
by the following loop, which should always be used as a source of
symmetry information in preference to the above space-group names.
They are only intended as comments.
;
_shelx_estimated_absorpt_t_max 0.846
_shelx_estimated_absorpt_t_min 0.724
_reflns_odcompleteness_completeness 99.77
_reflns_odcompleteness_iscentric 1
_reflns_odcompleteness_theta 25.97
_olex2_refinement_description
;
1. Fixed Uiso
 At 1.2 times of:
  All C(H,H) groups
 At 1.5 times of:
  All C(H,H,H) groups
2. Restrained distances
 C8-C27
 1.54 with sigma of 0.02
3. Rigid bond restraints
 C30
 with sigma for 1-2 distances of 0.01 and sigma for 1-3 distances of 0.01
 C30, C29
 with sigma for 1-2 distances of 0.01 and sigma for 1-3 distances of 0.01
 C27, C28
 with sigma for 1-2 distances of 0.001 and sigma for 1-3 distances of 0.001
4. Uiso/Uaniso restraints and constraints
Uanis(C30) \\sim Ueq: with sigma of 0.1 and sigma for terminal atoms of 0.2
Uanis(C30) \\sim Ueq: with sigma of 0.1 and sigma for terminal atoms of 0.2
Uanis(C28) \\sim Ueq: with sigma of 0.1 and sigma for terminal atoms of 0.2
Uanis(C28) \\sim Ueq: with sigma of 0.005 and sigma for terminal atoms of 0.01
Uanis(C28) \\sim Ueq, Uanis(C30) \\sim Ueq: with sigma of 0.005 and sigma for
terminal atoms of 0.01
Uanis(C28) \\sim Ueq, Uanis(C30) \\sim Ueq: with sigma of 0.005 and sigma for
terminal atoms of 0.01
5.a Secondary CH2 refined with riding coordinates:
 C15(H15A,H15B), C19(H19A,H19B), C33(H33A,H33B), C23(H23A,H23B), C35(H35A,
 H35B), C21(H21A,H21B), C31(H31A,H31B), C17(H17A,H17B), C13(H13A,H13B),
 C44(H44A,H44B), C29(H29A,H29B), C38(H38A,H38B), C25(H25A,H25B), C43(H43A,H43B),
  C37(H37A,H37B), C27(H27A,H27B)
5.b Idealised Me refined as rotating group:
 C34(H34A,H34B,H34C), C22(H22A,H22B,H22C), C24(H24A,H24B,H24C), C20(H20A,H20B,
 H20C), C16(H16A,H16B,H16C), C18(H18A,H18B,H18C), C45(H45A,H45B,H45C), C41(H41A,
 H41B,H41C), C32(H32A,H32B,H32C), C47(H47A,H47B,H47C), C36(H36A,H36B,H36C),
 C39(H39A,H39B,H39C), C14(H14A,H14B,H14C), C46(H46A,H46B,H46C), C40(H40A,H40B,
 H40C), C26(H26A,H26B,H26C), C42(H42A,H42B,H42C), C48(H48A,H48B,H48C), C30(H30A,
 H30B,H30C), C28(H28A,H28B,H28C)
;
_olex2_submission_special_instructions 'No special instructions were received'

loop_
_space_group_symop_operation_xyz
'x, y, z'
'-x, -y, -z'

loop_
_atom_site_label
_atom_site_type_symbol
_atom_site_fract_x
_atom_site_fract_y
_atom_site_fract_z
_atom_site_U_iso_or_equiv
_atom_site_adp_type
_atom_site_occupancy
_atom_site_site_symmetry_order
_atom_site_calc_flag
_atom_site_refinement_flags_posn
_atom_site_refinement_flags_adp
Cu7 Cu 0.55085(6) 0.63713(5) 0.23763(2) 0.02478(14) Uani 1 1 d . .
Cu9 Cu 0.72582(6) 0.56491(5) 0.16640(2) 0.02767(15) Uani 1 1 d . .
Cu4 Cu 0.68922(6) 0.73004(5) 0.26126(2) 0.02689(15) Uani 1 1 d . .
Cu6 Cu 0.55448(6) 0.82360(5) 0.18955(2) 0.02821(15) Uani 1 1 d . .
Cu5 Cu 0.44605(6) 0.82422(5) 0.28962(2) 0.02985(16) Uani 1 1 d . .
Cu2 Cu 0.67446(6) 0.61263(6) 0.33813(2) 0.02958(16) Uani 1 1 d . .
Cu8 Cu 0.48486(6) 0.71017(6) 0.13454(2) 0.03078(16) Uani 1 1 d . .
Cu3 Cu 0.55653(8) 0.87292(7) 0.35345(3) 0.04058(19) Uani 1 1 d . .
Cu1 Cu 0.61196(8) 0.69236(7) 0.44886(3) 0.04223(19) Uani 1 1 d . .
Cu10 Cu 0.69994(8) 0.53995(7) 0.05012(3) 0.04517(19) Uani 1 1 d . .
Cl1 Cl 0.56429(15) 0.56649(13) 0.40169(5) 0.0378(3) Uani 1 1 d . .
Cl4 Cl 0.82555(15) 0.59848(14) 0.09491(5) 0.0401(3) Uani 1 1 d . .
Cl3 Cl 0.50620(14) 0.56012(13) 0.08573(5) 0.0380(3) Uani 1 1 d . .
Cl2 Cl 0.67949(18) 0.83004(14) 0.41721(5) 0.0493(4) Uani 1 1 d . .
C34 C 0.1832(7) 0.6878(7) 0.1800(3) 0.0625(19) Uani 1 1 d . .
H34A H 0.2031 0.7210 0.1461 0.094 Uiso 1 1 calc GR .
H34B H 0.1066 0.6771 0.1779 0.094 Uiso 1 1 calc GR .
H34C H 0.2566 0.6084 0.1864 0.094 Uiso 1 1 calc GR .
C4 C 0.6927(5) 0.4654(4) 0.22505(19) 0.0277(11) Uani 1 1 d . .
C9 C 0.3849(5) 0.8807(5) 0.16091(19) 0.0314(11) Uani 1 1 d . .
C12 C 0.3633(5) 0.7291(4) 0.26509(19) 0.0290(11) Uani 1 1 d . .
C5 C 0.6757(5) 0.8748(4) 0.21658(19) 0.0285(11) Uani 1 1 d . .
N3 N 0.7034(5) 0.6091(5) -0.03085(17) 0.0408(12) Uani 1 1 d . .
C15 C 1.0227(6) 0.3917(5) 0.2469(2) 0.0440(14) Uani 1 1 d . .
H15A H 1.0717 0.4314 0.2588 0.053 Uiso 1 1 calc R .
H15B H 1.0515 0.3121 0.2652 0.053 Uiso 1 1 calc R .
C1 C 0.8332(5) 0.5814(5) 0.28976(19) 0.0288(11) Uani 1 1 d . .
C22 C 0.7984(7) 0.8975(6) 0.1311(2) 0.0576(18) Uani 1 1 d . .
H22A H 0.7419 0.8823 0.1102 0.086 Uiso 1 1 calc GR .
H22B H 0.8844 0.8661 0.1110 0.086 Uiso 1 1 calc GR .
H22C H 0.7624 0.9859 0.1375 0.086 Uiso 1 1 calc GR .
C8 C 0.4265(6) 0.9892(5) 0.3062(2) 0.0413(14) Uani 1 1 d D .
C24 C 0.7432(10) 1.0278(8) 0.3087(3) 0.085(3) Uani 1 1 d . .
H24A H 0.8087 0.9418 0.3100 0.128 Uiso 1 1 calc GR .
H24B H 0.6725 1.0444 0.3372 0.128 Uiso 1 1 calc GR .
H24C H 0.7820 1.0809 0.3140 0.128 Uiso 1 1 calc GR .
N4 N 0.8284(5) 0.3600(5) 0.01357(18) 0.0438(12) Uani 1 1 d . .
C20 C 0.6848(7) 0.3039(5) 0.1686(2) 0.0433(14) Uani 1 1 d . .
H20A H 0.6965 0.3457 0.1359 0.065 Uiso 1 1 calc GR .
H20B H 0.6315 0.2651 0.1623 0.065 Uiso 1 1 calc GR .
H20C H 0.7691 0.2411 0.1778 0.065 Uiso 1 1 calc GR .
C19 C 0.6181(5) 0.3967(5) 0.2149(2) 0.0339(12) Uani 1 1 d . .
H19A H 0.6089 0.3536 0.2480 0.041 Uiso 1 1 calc R .
H19B H 0.5305 0.4565 0.2065 0.041 Uiso 1 1 calc R .
C16 C 1.0540(6) 0.3689(6) 0.1864(2) 0.0596(19) Uani 1 1 d . .
H16A H 1.0253 0.4474 0.1679 0.089 Uiso 1 1 calc GR .
H16B H 1.0095 0.3257 0.1746 0.089 Uiso 1 1 calc GR .
H16C H 1.1473 0.3189 0.1777 0.089 Uiso 1 1 calc GR .
N1 N 0.4647(5) 0.7635(4) 0.51706(18) 0.0444(12) Uani 1 1 d . .
C33 C 0.1571(6) 0.7763(6) 0.2263(2) 0.0414(13) Uani 1 1 d . .
H33A H 0.0815 0.8558 0.2203 0.050 Uiso 1 1 calc R .
H33B H 0.1366 0.7428 0.2605 0.050 Uiso 1 1 calc R .
C23 C 0.6920(6) 1.0527(5) 0.2553(2) 0.0410(14) Uani 1 1 d . .
H23A H 0.7644 1.0313 0.2264 0.049 Uiso 1 1 calc R .
H23B H 0.6321 1.1412 0.2528 0.049 Uiso 1 1 calc R .
C11 C 0.2736(5) 0.7965(5) 0.23040(19) 0.0307(11) Uani 1 1 d . .
N2 N 0.7391(5) 0.5829(5) 0.5091(2) 0.0501(13) Uani 1 1 d . .
C35 C 0.3367(6) 0.6436(5) 0.3045(2) 0.0369(13) Uani 1 1 d . .
H35A H 0.4193 0.5775 0.3149 0.044 Uiso 1 1 calc R .
H35B H 0.2931 0.6053 0.2869 0.044 Uiso 1 1 calc R .
C3 C 0.7969(5) 0.4135(4) 0.25350(18) 0.0286(11) Uani 1 1 d . .
C21 C 0.8087(5) 0.8330(5) 0.1848(2) 0.0346(12) Uani 1 1 d . .
H21A H 0.8636 0.8506 0.2063 0.041 Uiso 1 1 calc R .
H21B H 0.8503 0.7434 0.1784 0.041 Uiso 1 1 calc R .
C2 C 0.8784(5) 0.4728(5) 0.26404(19) 0.0313(12) Uani 1 1 d . .
C6 C 0.6210(6) 0.9792(5) 0.2465(2) 0.0333(12) Uani 1 1 d . .
C31 C 0.1522(6) 1.0142(5) 0.1978(2) 0.0470(15) Uani 1 1 d . .
H31A H 0.0998 1.0147 0.2318 0.056 Uiso 1 1 calc R .
H31B H 0.1718 1.0835 0.1997 0.056 Uiso 1 1 calc R .
C17 C 0.8448(7) 0.2856(5) 0.2763(2) 0.0444(15) Uani 1 1 d . .
H17A H 0.9284 0.2303 0.2558 0.053 Uiso 1 1 calc R .
H17B H 0.7826 0.2554 0.2707 0.053 Uiso 1 1 calc R .
C18 C 0.8626(7) 0.2781(6) 0.3362(2) 0.0534(17) Uani 1 1 d . .
H18A H 0.9235 0.3083 0.3423 0.080 Uiso 1 1 calc GR .
H18B H 0.8965 0.1927 0.3477 0.080 Uiso 1 1 calc GR .
H18C H 0.7793 0.3284 0.3571 0.080 Uiso 1 1 calc GR .
C45 C 0.7706(8) 0.6835(7) -0.0344(3) 0.064(2) Uani 1 1 d . .
H45A H 0.7244 0.7536 -0.0094 0.097 Uiso 1 1 calc GR .
H45B H 0.7738 0.7131 -0.0713 0.097 Uiso 1 1 calc GR .
H45C H 0.8587 0.6337 -0.0250 0.097 Uiso 1 1 calc GR .
C41 C 0.8207(7) 0.6365(7) 0.5211(3) 0.063(2) Uani 1 1 d . .
H41A H 0.8828 0.6267 0.4896 0.095 Uiso 1 1 calc GR .
H41B H 0.8672 0.5950 0.5519 0.095 Uiso 1 1 calc GR .
H41C H 0.7667 0.7239 0.5297 0.095 Uiso 1 1 calc GR .
C32 C 0.0724(7) 1.0354(7) 0.1519(3) 0.073(2) Uani 1 1 d . .
H32A H 0.1217 1.0386 0.1180 0.109 Uiso 1 1 calc GR .
H32B H -0.0072 1.1131 0.1578 0.109 Uiso 1 1 calc GR .
H32C H 0.0509 0.9683 0.1499 0.109 Uiso 1 1 calc GR .
C47 C 0.7633(7) 0.2895(6) 0.0026(3) 0.0554(17) Uani 1 1 d . .
H47A H 0.7378 0.2602 0.0366 0.083 Uiso 1 1 calc GR .
H47B H 0.8219 0.2193 -0.0209 0.083 Uiso 1 1 calc GR .
H47C H 0.6863 0.3416 -0.0152 0.083 Uiso 1 1 calc GR .
C36 C 0.2509(7) 0.7154(6) 0.3550(2) 0.0513(16) Uani 1 1 d . .
H36A H 0.1725 0.7851 0.3443 0.077 Uiso 1 1 calc GR .
H36B H 0.2982 0.7454 0.3746 0.077 Uiso 1 1 calc GR .
H36C H 0.2274 0.6616 0.3782 0.077 Uiso 1 1 calc GR .
C13 C 0.9258(6) 0.6267(5) 0.3046(2) 0.0397(13) Uani 1 1 d . .
H13A H 0.9942 0.6089 0.2742 0.048 Uiso 1 1 calc R .
H13B H 0.8781 0.7167 0.3102 0.048 Uiso 1 1 calc R .
C39 C 0.3961(9) 0.8975(7) 0.5189(3) 0.083(3) Uani 1 1 d . .
H39A H 0.4582 0.9290 0.5198 0.125 Uiso 1 1 calc GR .
H39B H 0.3340 0.9255 0.5513 0.125 Uiso 1 1 calc GR .
H39C H 0.3503 0.9279 0.4869 0.125 Uiso 1 1 calc GR .
C44 C 0.7719(6) 0.4980(6) -0.0643(2) 0.0481(15) Uani 1 1 d . .
H44A H 0.8096 0.5169 -0.0986 0.058 Uiso 1 1 calc R .
H44B H 0.7099 0.4701 -0.0729 0.058 Uiso 1 1 calc R .
C14 C 0.9881(7) 0.5669(6) 0.3552(2) 0.0527(16) Uani 1 1 d . .
H14A H 1.0359 0.4779 0.3497 0.079 Uiso 1 1 calc GR .
H14B H 0.9209 0.5866 0.3856 0.079 Uiso 1 1 calc GR .
H14C H 1.0474 0.5978 0.3628 0.079 Uiso 1 1 calc GR .
C29 C 0.3811(6) 0.9858(5) 0.1246(2) 0.0431(14) Uani 1 1 d . U
H29A H 0.2914 1.0531 0.1269 0.052 Uiso 1 1 calc R .
H29B H 0.4352 1.0180 0.1382 0.052 Uiso 1 1 calc R .
C10 C 0.2795(5) 0.8944(5) 0.19398(19) 0.0302(11) Uani 1 1 d . .
C46 C 0.5755(7) 0.6858(6) -0.0485(3) 0.0575(18) Uani 1 1 d . .
H46A H 0.5250 0.6411 -0.0441 0.086 Uiso 1 1 calc GR .
H46B H 0.5850 0.7061 -0.0865 0.086 Uiso 1 1 calc GR .
H46C H 0.5310 0.7614 -0.0267 0.086 Uiso 1 1 calc GR .
C7 C 0.4815(6) 1.0406(5) 0.2712(2) 0.0412(14) Uani 1 1 d . .
C38 C 0.5390(8) 0.7168(8) 0.5639(3) 0.069(2) Uani 1 1 d . .
H38A H 0.4799 0.7177 0.5956 0.082 Uiso 1 1 calc R .
H38B H 0.5736 0.7728 0.5719 0.082 Uiso 1 1 calc R .
C40 C 0.3732(6) 0.7153(6) 0.5164(2) 0.0502(16) Uani 1 1 d . .
H40A H 0.3345 0.7364 0.4824 0.075 Uiso 1 1 calc GR .
H40B H 0.3053 0.7511 0.5465 0.075 Uiso 1 1 calc GR .
H40C H 0.4185 0.6260 0.5198 0.075 Uiso 1 1 calc GR .
C25 C 0.4027(7) 1.1724(6) 0.2487(3) 0.0619(19) Uani 1 1 d . .
H25A H 0.4529 1.1818 0.2160 0.074 Uiso 1 1 calc R .
H25B H 0.3213 1.1798 0.2379 0.074 Uiso 1 1 calc R .
C26 C 0.3705(9) 1.2745(7) 0.2870(3) 0.081(2) Uani 1 1 d . .
H26A H 0.3272 1.3530 0.2689 0.122 Uiso 1 1 calc GR .
H26B H 0.4499 1.2663 0.2994 0.122 Uiso 1 1 calc GR .
H26C H 0.3131 1.2715 0.3180 0.122 Uiso 1 1 calc GR .
C42 C 0.8189(7) 0.4567(7) 0.4925(3) 0.066(2) Uani 1 1 d . .
H42A H 0.7646 0.4229 0.4816 0.099 Uiso 1 1 calc GR .
H42B H 0.8649 0.4096 0.5225 0.099 Uiso 1 1 calc GR .
H42C H 0.8815 0.4518 0.4620 0.099 Uiso 1 1 calc GR .
C43 C 0.8778(7) 0.3964(7) -0.0368(2) 0.0568(17) Uani 1 1 d . .
H43A H 0.9237 0.3245 -0.0615 0.068 Uiso 1 1 calc R .
H43B H 0.9408 0.4237 -0.0289 0.068 Uiso 1 1 calc R .
C48 C 0.9357(7) 0.2840(7) 0.0450(3) 0.0642(19) Uani 1 1 d . .
H48A H 0.9761 0.3325 0.0553 0.096 Uiso 1 1 calc GR .
H48B H 0.9998 0.2130 0.0232 0.096 Uiso 1 1 calc GR .
H48C H 0.9030 0.2559 0.0775 0.096 Uiso 1 1 calc GR .
C37 C 0.6482(8) 0.5901(8) 0.5556(3) 0.068(2) Uani 1 1 d . .
H37A H 0.6941 0.5650 0.5883 0.081 Uiso 1 1 calc R .
H37B H 0.6138 0.5326 0.5501 0.081 Uiso 1 1 calc R .
C27 C 0.2811(7) 1.0604(6) 0.3280(3) 0.0568(17) Uani 1 1 d D U
H27A H 0.2410 1.1405 0.3100 0.068 Uiso 1 1 calc R .
H27B H 0.2367 1.0134 0.3194 0.068 Uiso 1 1 calc R .
C30 C 0.4278(11) 0.9469(8) 0.0672(3) 0.098(3) Uani 1 1 d . U
H30A H 0.4309 1.0149 0.0465 0.148 Uiso 1 1 calc GR .
H30B H 0.3689 0.9237 0.0523 0.148 Uiso 1 1 calc GR .
H30C H 0.5144 0.8766 0.0649 0.148 Uiso 1 1 calc GR .
C28 C 0.2650(11) 1.0798(12) 0.3858(4) 0.127(4) Uani 1 1 d . U
H28A H 0.3157 1.0019 0.4031 0.191 Uiso 1 1 calc GR .
H28B H 0.1737 1.1122 0.3994 0.191 Uiso 1 1 calc GR .
H28C H 0.2949 1.1386 0.3938 0.191 Uiso 1 1 calc GR .

loop_
_atom_site_aniso_label
_atom_site_aniso_U_11
_atom_site_aniso_U_22
_atom_site_aniso_U_33
_atom_site_aniso_U_23
_atom_site_aniso_U_13
_atom_site_aniso_U_12
Cu7 0.0203(3) 0.0206(3) 0.0319(3) 0.0009(2) -0.0008(2) -0.0088(3)
Cu9 0.0230(4) 0.0293(3) 0.0305(3) 0.0038(2) -0.0001(2) -0.0129(3)
Cu4 0.0244(4) 0.0238(3) 0.0335(3) 0.0058(2) -0.0045(3) -0.0123(3)
Cu6 0.0249(4) 0.0259(3) 0.0339(3) 0.0072(2) -0.0047(3) -0.0122(3)
Cu5 0.0270(4) 0.0250(3) 0.0370(3) -0.0027(2) 0.0038(3) -0.0131(3)
Cu2 0.0321(4) 0.0298(3) 0.0302(3) 0.0020(2) 0.0005(3) -0.0182(3)
Cu8 0.0265(4) 0.0294(3) 0.0349(3) 0.0013(3) -0.0035(3) -0.0118(3)
Cu3 0.0497(5) 0.0432(4) 0.0382(4) -0.0071(3) 0.0050(3) -0.0311(4)
Cu1 0.0475(5) 0.0446(4) 0.0423(4) 0.0033(3) -0.0057(3) -0.0280(4)
Cu10 0.0412(5) 0.0533(5) 0.0448(4) 0.0075(3) -0.0015(3) -0.0265(4)
Cl1 0.0470(9) 0.0468(8) 0.0306(6) 0.0028(5) 0.0001(6) -0.0322(7)
Cl4 0.0420(9) 0.0574(9) 0.0301(6) 0.0029(6) 0.0010(6) -0.0322(8)
Cl3 0.0338(8) 0.0443(8) 0.0395(7) -0.0063(6) -0.0014(6) -0.0213(7)
Cl2 0.0746(12) 0.0495(9) 0.0402(7) 0.0020(6) -0.0043(7) -0.0431(9)
C34 0.040(4) 0.082(5) 0.078(5) -0.023(4) 0.002(3) -0.040(4)
C4 0.026(3) 0.020(2) 0.035(3) 0.0014(19) 0.002(2) -0.011(2)
C9 0.026(3) 0.026(3) 0.036(3) 0.006(2) -0.008(2) -0.007(2)
C12 0.028(3) 0.026(3) 0.033(3) 0.000(2) 0.000(2) -0.013(2)
C5 0.023(3) 0.024(3) 0.040(3) 0.007(2) -0.002(2) -0.012(2)
N3 0.044(3) 0.055(3) 0.035(2) 0.009(2) -0.008(2) -0.032(3)
C15 0.025(3) 0.043(3) 0.047(3) 0.003(3) -0.002(3) -0.003(3)
C1 0.023(3) 0.032(3) 0.033(3) 0.008(2) -0.006(2) -0.014(2)
C22 0.059(5) 0.060(4) 0.054(4) 0.005(3) 0.014(3) -0.033(4)
C8 0.040(4) 0.028(3) 0.054(3) -0.008(2) 0.011(3) -0.017(3)
C24 0.142(9) 0.091(6) 0.083(5) 0.027(4) -0.045(5) -0.100(7)
N4 0.026(3) 0.050(3) 0.048(3) 0.000(2) -0.002(2) -0.013(2)
C20 0.055(4) 0.037(3) 0.043(3) 0.000(2) -0.008(3) -0.025(3)
C19 0.032(3) 0.022(3) 0.048(3) -0.001(2) 0.000(2) -0.013(2)
C16 0.034(4) 0.068(5) 0.043(3) 0.014(3) 0.006(3) 0.000(3)
N1 0.053(4) 0.045(3) 0.043(3) -0.001(2) 0.000(2) -0.031(3)
C33 0.023(3) 0.053(4) 0.046(3) -0.002(3) -0.001(2) -0.017(3)
C23 0.044(4) 0.030(3) 0.058(3) 0.002(2) -0.001(3) -0.026(3)
C11 0.021(3) 0.033(3) 0.035(3) -0.004(2) 0.000(2) -0.010(2)
N2 0.046(3) 0.063(4) 0.053(3) 0.018(3) -0.016(3) -0.034(3)
C35 0.033(3) 0.037(3) 0.045(3) 0.007(2) -0.001(2) -0.021(3)
C3 0.026(3) 0.022(2) 0.029(2) -0.0013(19) 0.003(2) -0.005(2)
C21 0.027(3) 0.031(3) 0.052(3) 0.001(2) 0.000(2) -0.019(2)
C2 0.024(3) 0.033(3) 0.029(3) 0.005(2) 0.000(2) -0.008(2)
C6 0.035(3) 0.025(3) 0.042(3) 0.006(2) 0.000(2) -0.017(2)
C31 0.034(4) 0.036(3) 0.048(3) 0.002(3) -0.005(3) 0.003(3)
C17 0.056(4) 0.026(3) 0.045(3) 0.006(2) -0.013(3) -0.013(3)
C18 0.074(5) 0.038(3) 0.048(3) 0.015(3) -0.015(3) -0.025(4)
C45 0.087(6) 0.088(6) 0.055(4) 0.023(4) -0.020(4) -0.070(5)
C41 0.055(5) 0.086(5) 0.066(4) 0.013(4) -0.025(4) -0.045(5)
C32 0.038(4) 0.076(5) 0.074(5) 0.018(4) -0.018(4) 0.000(4)
C47 0.053(5) 0.058(4) 0.060(4) -0.005(3) -0.009(3) -0.028(4)
C36 0.048(4) 0.058(4) 0.045(3) 0.012(3) 0.006(3) -0.025(3)
C13 0.034(3) 0.049(4) 0.043(3) 0.007(3) -0.006(3) -0.025(3)
C39 0.106(8) 0.044(4) 0.087(5) -0.014(4) 0.034(5) -0.032(5)
C44 0.044(4) 0.066(4) 0.036(3) 0.003(3) 0.002(3) -0.028(4)
C14 0.046(4) 0.064(4) 0.053(4) 0.004(3) -0.018(3) -0.027(4)
C29 0.039(4) 0.036(3) 0.046(3) 0.012(2) -0.010(3) -0.010(3)
C10 0.024(3) 0.030(3) 0.030(3) -0.001(2) -0.007(2) -0.006(2)
C46 0.066(5) 0.055(4) 0.052(4) 0.003(3) -0.012(3) -0.028(4)
C7 0.039(4) 0.022(3) 0.062(4) -0.002(2) 0.002(3) -0.015(3)
C38 0.079(6) 0.102(6) 0.042(4) -0.007(4) 0.003(4) -0.057(6)
C40 0.042(4) 0.052(4) 0.051(4) 0.000(3) 0.004(3) -0.020(3)
C25 0.040(4) 0.032(3) 0.104(5) -0.001(3) -0.003(4) -0.010(3)
C26 0.072(6) 0.049(5) 0.113(7) -0.003(4) 0.000(5) -0.022(4)
C42 0.048(5) 0.061(5) 0.094(5) 0.023(4) -0.022(4) -0.029(4)
C43 0.044(4) 0.076(5) 0.049(4) 0.001(3) 0.001(3) -0.028(4)
C48 0.032(4) 0.074(5) 0.073(5) 0.006(4) -0.011(3) -0.013(4)
C37 0.061(5) 0.096(6) 0.053(4) 0.025(4) -0.014(4) -0.042(5)
C27 0.056(5) 0.029(3) 0.079(3) -0.010(3) 0.006(4) -0.017(3)
C30 0.136(7) 0.065(5) 0.061(4) 0.022(4) 0.015(4) -0.026(5)
C28 0.099(7) 0.166(8) 0.083(4) -0.031(5) 0.000(5) -0.034(6)

loop_
_atom_type_symbol
_atom_type_description
_atom_type_scat_dispersion_real
_atom_type_scat_dispersion_imag
_atom_type_scat_source
C C 0.0033 0.0016 'International Tables Vol C Tables 4.2.6.8 and 6.1.1.4'
H H 0.0000 0.0000 'International Tables Vol C Tables 4.2.6.8 and 6.1.1.4'
Cl Cl 0.1484 0.1585 'International Tables Vol C Tables 4.2.6.8 and 6.1.1.4'
Cu Cu 0.3201 1.2651 'International Tables Vol C Tables 4.2.6.8 and 6.1.1.4'
N N 0.0061 0.0033 'International Tables Vol C Tables 4.2.6.8 and 6.1.1.4'

loop_
_geom_angle_atom_site_label_1
_geom_angle_atom_site_label_2
_geom_angle_atom_site_label_3
_geom_angle
Cu9 Cu7 Cu4 76.45(3)
Cu9 Cu7 Cu6 71.47(2)
Cu9 Cu7 Cu2 105.05(3)
Cu9 Cu7 Cu8 63.75(2)
Cu4 Cu7 Cu6 56.65(2)
Cu4 Cu7 Cu2 50.806(19)
Cu4 Cu7 Cu8 107.72(3)
Cu6 Cu7 Cu2 105.28(3)
Cu6 Cu7 Cu8 54.60(2)
Cu5 Cu7 Cu9 131.54(3)
Cu5 Cu7 Cu4 62.61(2)
Cu5 Cu7 Cu6 64.96(2)
Cu5 Cu7 Cu2 68.70(2)
Cu5 Cu7 Cu8 104.03(3)
Cu8 Cu7 Cu2 158.51(3)
C4 Cu7 Cu9 52.91(13)
C4 Cu7 Cu4 97.07(15)
C4 Cu7 Cu6 123.41(13)
C4 Cu7 Cu5 150.64(15)
C4 Cu7 Cu2 82.06(14)
C4 Cu7 Cu8 102.32(14)
C4 Cu7 C12 140.60(19)
C12 Cu7 Cu9 152.35(14)
C12 Cu7 Cu4 115.64(14)
C12 Cu7 Cu6 93.90(13)
C12 Cu7 Cu5 53.03(14)
C12 Cu7 Cu2 101.37(14)
C12 Cu7 Cu8 88.61(14)
Cu7 Cu9 Cu4 53.55(2)
Cu7 Cu9 Cu6 56.93(2)
Cu7 Cu9 Cu8 64.63(2)
Cu7 Cu9 Cu10 125.06(3)
Cu6 Cu9 Cu4 47.799(18)
Cu6 Cu9 Cu10 102.87(3)
Cu8 Cu9 Cu4 94.91(3)
Cu8 Cu9 Cu6 51.36(2)
Cu8 Cu9 Cu10 64.38(2)
Cu10 Cu9 Cu4 148.82(3)
Cl4 Cu9 Cu7 150.46(5)
Cl4 Cu9 Cu4 112.81(4)
Cl4 Cu9 Cu6 94.05(5)
Cl4 Cu9 Cu8 93.92(5)
Cl4 Cu9 Cu10 50.54(4)
C4 Cu9 Cu7 53.13(14)
C4 Cu9 Cu4 82.13(14)
C4 Cu9 Cu6 109.30(14)
C4 Cu9 Cu8 103.19(15)
C4 Cu9 Cu10 123.69(14)
C4 Cu9 Cl4 156.40(15)
Cu7 Cu4 Cu9 50.00(2)
Cu7 Cu4 Cu5 56.30(2)
Cu7 Cu4 Cu3 104.99(3)
Cu6 Cu4 Cu7 62.64(2)
Cu6 Cu4 Cu9 63.02(2)
Cu6 Cu4 Cu5 64.87(3)
Cu6 Cu4 Cu3 106.24(3)
Cu5 Cu4 Cu9 102.27(3)
Cu5 Cu4 Cu3 53.83(2)
Cu2 Cu4 Cu7 74.57(2)
Cu2 Cu4 Cu9 103.22(3)
Cu2 Cu4 Cu6 133.28(3)
Cu2 Cu4 Cu5 76.58(3)
Cu2 Cu4 Cu3 66.52(2)
Cu3 Cu4 Cu9 154.88(3)
C5 Cu4 Cu7 115.37(15)
C5 Cu4 Cu9 96.04(14)
C5 Cu4 Cu6 52.74(15)
C5 Cu4 Cu5 94.30(15)
C5 Cu4 Cu2 160.01(15)
C5 Cu4 Cu3 93.68(15)
C1 Cu4 Cu7 99.53(14)
C1 Cu4 Cu9 85.50(14)
C1 Cu4 Cu6 148.44(15)
C1 Cu4 Cu5 128.98(14)
C1 Cu4 Cu2 52.77(14)
C1 Cu4 Cu3 103.47(14)
C1 Cu4 C5 135.5(2)
Cu7 Cu6 Cu9 51.60(2)
Cu7 Cu6 Cu5 54.41(2)
Cu4 Cu6 Cu7 60.71(2)
Cu4 Cu6 Cu9 69.18(2)
Cu4 Cu6 Cu5 60.15(2)
Cu4 Cu6 Cu8 122.78(3)
Cu5 Cu6 Cu9 103.31(2)
Cu8 Cu6 Cu7 66.86(2)
Cu8 Cu6 Cu9 61.00(2)
Cu8 Cu6 Cu5 105.37(3)
C9 Cu6 Cu7 94.73(14)
C9 Cu6 Cu9 111.98(15)
C9 Cu6 Cu4 148.93(14)
C9 Cu6 Cu5 90.62(14)
C9 Cu6 Cu8 51.15(15)
C9 Cu6 C5 145.6(2)
C5 Cu6 Cu7 114.10(13)
C5 Cu6 Cu9 100.96(15)
C5 Cu6 Cu4 53.39(13)
C5 Cu6 Cu5 91.38(14)
C5 Cu6 Cu8 157.46(15)
Cu7 Cu5 Cu4 61.09(2)
Cu7 Cu5 Cu6 60.62(2)
Cu7 Cu5 Cu3 121.75(4)
Cu4 Cu5 Cu6 54.98(2)
Cu3 Cu5 Cu4 67.91(3)
Cu3 Cu5 Cu6 109.56(3)
C12 Cu5 Cu7 53.28(15)
C12 Cu5 Cu4 114.37(15)
C12 Cu5 Cu6 91.02(14)
C12 Cu5 Cu3 152.90(14)
C12 Cu5 C8 146.8(2)
C8 Cu5 Cu7 150.25(16)
C8 Cu5 Cu4 94.26(17)
C8 Cu5 Cu6 92.23(16)
C8 Cu5 Cu3 52.78(18)
Cu4 Cu2 Cu7 54.62(2)
Cu4 Cu2 Cu3 63.28(2)
Cu4 Cu2 Cu1 126.84(3)
Cu3 Cu2 Cu7 92.30(2)
Cu3 Cu2 Cu1 65.58(2)
Cu1 Cu2 Cu7 141.21(3)
Cl1 Cu2 Cu7 106.86(4)
Cl1 Cu2 Cu4 151.81(5)
Cl1 Cu2 Cu3 100.39(5)
Cl1 Cu2 Cu1 51.86(4)
C1 Cu2 Cu7 86.13(14)
C1 Cu2 Cu4 53.34(14)
C1 Cu2 Cu3 101.33(14)
C1 Cu2 Cu1 127.75(15)
C1 Cu2 Cl1 154.14(15)
Cu9 Cu8 Cu7 51.62(2)
Cu6 Cu8 Cu7 58.54(2)
Cu6 Cu8 Cu9 67.65(2)
Cl3 Cu8 Cu7 112.03(4)
Cl3 Cu8 Cu9 89.64(5)
Cl3 Cu8 Cu6 156.62(5)
C9 Cu8 Cu7 89.44(14)
C9 Cu8 Cu9 119.70(15)
C9 Cu8 Cu6 52.24(15)
C9 Cu8 Cl3 150.63(16)
Cu4 Cu3 Cu2 50.195(19)
Cu5 Cu3 Cu4 58.26(2)
Cu5 Cu3 Cu2 70.48(2)
Cl2 Cu3 Cu4 111.60(6)
Cl2 Cu3 Cu5 153.87(5)
Cl2 Cu3 Cu2 84.73(5)
C8 Cu3 Cu4 87.43(16)
C8 Cu3 Cu5 52.46(15)
C8 Cu3 Cu2 121.96(15)
C8 Cu3 Cl2 153.23(16)
Cl1 Cu1 Cu2 47.94(3)
Cl2 Cu1 Cu2 82.65(4)
Cl2 Cu1 Cl1 129.03(5)
N1 Cu1 Cu2 147.04(14)
N1 Cu1 Cl1 106.24(13)
N1 Cu1 Cl2 112.50(13)
N1 Cu1 N2 84.7(2)
N2 Cu1 Cu2 120.04(16)
N2 Cu1 Cl1 108.44(15)
N2 Cu1 Cl2 106.95(14)
Cl4 Cu10 Cu9 45.65(3)
Cl3 Cu10 Cu9 81.75(4)
Cl3 Cu10 Cl4 123.73(6)
N3 Cu10 Cu9 147.09(13)
N3 Cu10 Cl4 105.45(13)
N3 Cu10 Cl3 114.64(14)
N3 Cu10 N4 85.52(18)
N4 Cu10 Cu9 115.08(13)
N4 Cu10 Cl4 107.21(14)
N4 Cu10 Cl3 113.50(14)
Cu2 Cl1 Cu1 80.20(5)
Cu9 Cl4 Cu10 83.81(5)
Cu8 Cl3 Cu10 88.08(5)
Cu3 Cl2 Cu1 88.86(6)
H34A C34 H34B 109.5
H34A C34 H34C 109.5
H34B C34 H34C 109.5
C33 C34 H34A 109.5
C33 C34 H34B 109.5
C33 C34 H34C 109.5
Cu9 C4 Cu7 73.96(16)
C19 C4 Cu7 101.9(3)
C19 C4 Cu9 119.5(3)
C3 C4 Cu7 123.6(4)
C3 C4 Cu9 108.5(4)
C3 C4 C19 121.0(4)
Cu8 C9 Cu6 76.61(19)
C29 C9 Cu6 100.7(4)
C29 C9 Cu8 119.8(4)
C10 C9 Cu6 120.6(4)
C10 C9 Cu8 110.1(4)
C10 C9 C29 120.9(5)
Cu5 C12 Cu7 73.69(18)
C11 C12 Cu7 120.2(4)
C11 C12 Cu5 111.0(3)
C11 C12 C35 118.9(5)
C35 C12 Cu7 105.9(3)
C35 C12 Cu5 119.2(4)
Cu6 C5 Cu4 73.87(16)
C21 C5 Cu4 105.8(3)
C21 C5 Cu6 118.4(4)
C6 C5 Cu4 111.5(3)
C6 C5 Cu6 116.4(4)
C6 C5 C21 119.8(4)
C45 N3 Cu10 109.6(3)
C45 N3 C46 107.1(5)
C44 N3 Cu10 103.6(3)
C44 N3 C45 112.5(5)
C44 N3 C46 109.8(5)
C46 N3 Cu10 114.4(4)
H15A C15 H15B 107.8
C16 C15 H15A 109.0
C16 C15 H15B 109.0
C16 C15 C2 113.0(5)
C2 C15 H15A 109.0
C2 C15 H15B 109.0
Cu2 C1 Cu4 73.89(18)
C2 C1 Cu4 119.0(4)
C2 C1 Cu2 109.2(4)
C2 C1 C13 120.6(5)
C13 C1 Cu4 104.2(3)
C13 C1 Cu2 121.2(4)
H22A C22 H22B 109.5
H22A C22 H22C 109.5
H22B C22 H22C 109.5
C21 C22 H22A 109.5
C21 C22 H22B 109.5
C21 C22 H22C 109.5
Cu5 C8 Cu3 74.76(19)
C7 C8 Cu5 119.7(4)
C7 C8 Cu3 109.9(5)
C7 C8 C27 121.0(5)
C27 C8 Cu5 101.9(4)
C27 C8 Cu3 120.7(4)
H24A C24 H24B 109.5
H24A C24 H24C 109.5
H24B C24 H24C 109.5
C23 C24 H24A 109.5
C23 C24 H24B 109.5
C23 C24 H24C 109.5
C47 N4 Cu10 114.0(4)
C47 N4 C43 110.9(5)
C47 N4 C48 108.5(5)
C43 N4 Cu10 100.1(4)
C43 N4 C48 109.8(5)
C48 N4 Cu10 113.3(4)
H20A C20 H20B 109.5
H20A C20 H20C 109.5
H20B C20 H20C 109.5
C19 C20 H20A 109.5
C19 C20 H20B 109.5
C19 C20 H20C 109.5
C4 C19 H19A 109.1
C4 C19 H19B 109.1
C20 C19 C4 112.3(4)
C20 C19 H19A 109.1
C20 C19 H19B 109.1
H19A C19 H19B 107.9
C15 C16 H16A 109.5
C15 C16 H16B 109.5
C15 C16 H16C 109.5
H16A C16 H16B 109.5
H16A C16 H16C 109.5
H16B C16 H16C 109.5
C39 N1 Cu1 112.4(4)
C39 N1 C38 110.0(6)
C38 N1 Cu1 103.3(4)
C40 N1 Cu1 110.6(4)
C40 N1 C39 110.1(6)
C40 N1 C38 110.4(5)
C34 C33 H33A 109.4
C34 C33 H33B 109.4
H33A C33 H33B 108.0
C11 C33 C34 111.1(5)
C11 C33 H33A 109.4
C11 C33 H33B 109.4
C24 C23 H23A 109.2
C24 C23 H23B 109.2
C24 C23 C6 111.8(4)
H23A C23 H23B 107.9
C6 C23 H23A 109.2
C6 C23 H23B 109.2
C12 C11 C33 121.1(5)
C12 C11 C10 124.7(5)
C10 C11 C33 114.2(4)
C41 N2 Cu1 110.1(4)
C41 N2 C37 111.7(5)
C42 N2 Cu1 112.7(4)
C42 N2 C41 109.6(6)
C42 N2 C37 109.6(5)
C37 N2 Cu1 103.0(4)
C12 C35 H35A 109.6
C12 C35 H35B 109.6
C12 C35 C36 110.2(4)
H35A C35 H35B 108.1
C36 C35 H35A 109.6
C36 C35 H35B 109.6
C4 C3 C2 124.6(4)
C4 C3 C17 122.1(5)
C2 C3 C17 113.3(5)
C5 C21 H21A 109.3
C5 C21 H21B 109.3
C22 C21 C5 111.4(5)
C22 C21 H21A 109.3
C22 C21 H21B 109.3
H21A C21 H21B 108.0
C1 C2 C15 122.2(5)
C1 C2 C3 124.5(5)
C3 C2 C15 113.0(4)
C5 C6 C23 122.8(5)
C5 C6 C7 124.0(5)
C7 C6 C23 113.1(4)
H31A C31 H31B 107.5
C32 C31 H31A 108.5
C32 C31 H31B 108.5
C32 C31 C10 115.1(5)
C10 C31 H31A 108.5
C10 C31 H31B 108.5
C3 C17 H17A 108.7
C3 C17 H17B 108.7
C3 C17 C18 114.1(5)
H17A C17 H17B 107.6
C18 C17 H17A 108.7
C18 C17 H17B 108.7
C17 C18 H18A 109.5
C17 C18 H18B 109.5
C17 C18 H18C 109.5
H18A C18 H18B 109.5
H18A C18 H18C 109.5
H18B C18 H18C 109.5
N3 C45 H45A 109.5
N3 C45 H45B 109.5
N3 C45 H45C 109.5
H45A C45 H45B 109.5
H45A C45 H45C 109.5
H45B C45 H45C 109.5
N2 C41 H41A 109.5
N2 C41 H41B 109.5
N2 C41 H41C 109.5
H41A C41 H41B 109.5
H41A C41 H41C 109.5
H41B C41 H41C 109.5
C31 C32 H32A 109.5
C31 C32 H32B 109.5
C31 C32 H32C 109.5
H32A C32 H32B 109.5
H32A C32 H32C 109.5
H32B C32 H32C 109.5
N4 C47 H47A 109.5
N4 C47 H47B 109.5
N4 C47 H47C 109.5
H47A C47 H47B 109.5
H47A C47 H47C 109.5
H47B C47 H47C 109.5
C35 C36 H36A 109.5
C35 C36 H36B 109.5
C35 C36 H36C 109.5
H36A C36 H36B 109.5
H36A C36 H36C 109.5
H36B C36 H36C 109.5
C1 C13 H13A 109.1
C1 C13 H13B 109.1
H13A C13 H13B 107.9
C14 C13 C1 112.3(4)
C14 C13 H13A 109.1
C14 C13 H13B 109.1
N1 C39 H39A 109.5
N1 C39 H39B 109.5
N1 C39 H39C 109.5
H39A C39 H39B 109.5
H39A C39 H39C 109.5
H39B C39 H39C 109.5
N3 C44 H44A 109.2
N3 C44 H44B 109.2
N3 C44 C43 112.1(5)
H44A C44 H44B 107.9
C43 C44 H44A 109.2
C43 C44 H44B 109.2
C13 C14 H14A 109.5
C13 C14 H14B 109.5
C13 C14 H14C 109.5
H14A C14 H14B 109.5
H14A C14 H14C 109.5
H14B C14 H14C 109.5
C9 C29 H29A 109.0
C9 C29 H29B 109.0
H29A C29 H29B 107.8
C30 C29 C9 112.8(5)
C30 C29 H29A 109.0
C30 C29 H29B 109.0
C9 C10 C11 124.7(5)
C9 C10 C31 122.3(5)
C11 C10 C31 113.0(5)
N3 C46 H46A 109.5
N3 C46 H46B 109.5
N3 C46 H46C 109.5
H46A C46 H46B 109.5
H46A C46 H46C 109.5
H46B C46 H46C 109.5
C8 C7 C6 125.6(5)
C8 C7 C25 122.2(6)
C6 C7 C25 112.1(5)
N1 C38 H38A 108.8
N1 C38 H38B 108.8
N1 C38 C37 113.6(6)
H38A C38 H38B 107.7
C37 C38 H38A 108.8
C37 C38 H38B 108.8
N1 C40 H40A 109.5
N1 C40 H40B 109.5
N1 C40 H40C 109.5
H40A C40 H40B 109.5
H40A C40 H40C 109.5
H40B C40 H40C 109.5
C7 C25 H25A 108.5
C7 C25 H25B 108.5
H25A C25 H25B 107.5
C26 C25 C7 115.0(6)
C26 C25 H25A 108.5
C26 C25 H25B 108.5
C25 C26 H26A 109.5
C25 C26 H26B 109.5
C25 C26 H26C 109.5
H26A C26 H26B 109.5
H26A C26 H26C 109.5
H26B C26 H26C 109.5
N2 C42 H42A 109.5
N2 C42 H42B 109.5
N2 C42 H42C 109.5
H42A C42 H42B 109.5
H42A C42 H42C 109.5
H42B C42 H42C 109.5
N4 C43 C44 112.3(5)
N4 C43 H43A 109.1
N4 C43 H43B 109.1
C44 C43 H43A 109.1
C44 C43 H43B 109.1
H43A C43 H43B 107.9
N4 C48 H48A 109.5
N4 C48 H48B 109.5
N4 C48 H48C 109.5
H48A C48 H48B 109.5
H48A C48 H48C 109.5
H48B C48 H48C 109.5
N2 C37 C38 111.4(6)
N2 C37 H37A 109.3
N2 C37 H37B 109.3
C38 C37 H37A 109.3
C38 C37 H37B 109.3
H37A C37 H37B 108.0
C8 C27 H27A 109.4
C8 C27 H27B 109.4
H27A C27 H27B 108.0
C28 C27 C8 111.0(7)
C28 C27 H27A 109.4
C28 C27 H27B 109.4
C29 C30 H30A 109.5
C29 C30 H30B 109.5
C29 C30 H30C 109.5
H30A C30 H30B 109.5
H30A C30 H30C 109.5
H30B C30 H30C 109.5
C27 C28 H28A 109.5
C27 C28 H28B 109.5
C27 C28 H28C 109.5
H28A C28 H28B 109.5
H28A C28 H28C 109.5
H28B C28 H28C 109.5

loop_
_geom_bond_atom_site_label_1
_geom_bond_atom_site_label_2
_geom_bond_distance
Cu7 Cu9 2.4040(8)
Cu7 Cu4 2.5244(8)
Cu7 Cu6 2.5705(8)
Cu7 Cu5 2.3990(8)
Cu7 Cu2 2.9846(8)
Cu7 Cu8 2.7710(8)
Cu7 C4 2.001(5)
Cu7 C12 2.004(5)
Cu9 Cu4 3.0508(8)
Cu9 Cu6 2.9085(9)
Cu9 Cu8 2.7504(9)
Cu9 Cu10 3.0013(9)
Cu9 Cl4 2.1586(13)
Cu9 C4 1.995(4)
Cu4 Cu6 2.4178(8)
Cu4 Cu5 2.5605(9)
Cu4 Cu2 2.3995(7)
Cu4 Cu3 2.7900(9)
Cu4 C5 2.020(4)
Cu4 C1 2.004(5)
Cu6 Cu5 2.6727(8)
Cu6 Cu8 2.4562(9)
Cu6 C9 1.996(5)
Cu6 C5 2.003(5)
Cu5 Cu3 2.4306(9)
Cu5 C12 1.997(5)
Cu5 C8 1.998(5)
Cu2 Cu3 2.8649(9)
Cu2 Cu1 2.8714(9)
Cu2 Cl1 2.1634(13)
Cu2 C1 1.989(5)
Cu8 Cl3 2.1604(14)
Cu8 C9 1.966(5)
Cu3 Cl2 2.1621(17)
Cu3 C8 2.006(6)
Cu1 Cl1 2.2918(14)
Cu1 Cl2 2.2737(15)
Cu1 N1 2.169(5)
Cu1 N2 2.191(5)
Cu10 Cl4 2.3309(15)
Cu10 Cl3 2.2570(15)
Cu10 N3 2.168(4)
Cu10 N4 2.182(5)
C34 H34A 0.9800
C34 H34B 0.9800
C34 H34C 0.9800
C34 C33 1.528(8)
C4 C19 1.527(7)
C4 C3 1.362(7)
C9 C29 1.539(7)
C9 C10 1.354(7)
C12 C11 1.376(7)
C12 C35 1.529(7)
C5 C21 1.531(7)
C5 C6 1.352(7)
N3 C45 1.465(7)
N3 C44 1.460(8)
N3 C46 1.466(8)
C15 H15A 0.9900
C15 H15B 0.9900
C15 C16 1.519(8)
C15 C2 1.534(8)
C1 C2 1.349(7)
C1 C13 1.526(7)
C22 H22A 0.9800
C22 H22B 0.9800
C22 H22C 0.9800
C22 C21 1.520(8)
C8 C7 1.341(7)
C8 C27 1.556(8)
C24 H24A 0.9800
C24 H24B 0.9800
C24 H24C 0.9800
C24 C23 1.491(9)
N4 C47 1.456(8)
N4 C43 1.468(7)
N4 C48 1.469(8)
C20 H20A 0.9800
C20 H20B 0.9800
C20 H20C 0.9800
C20 C19 1.525(7)
C19 H19A 0.9900
C19 H19B 0.9900
C16 H16A 0.9800
C16 H16B 0.9800
C16 H16C 0.9800
N1 C39 1.463(9)
N1 C38 1.476(9)
N1 C40 1.459(8)
C33 H33A 0.9900
C33 H33B 0.9900
C33 C11 1.523(7)
C23 H23A 0.9900
C23 H23B 0.9900
C23 C6 1.532(7)
C11 C10 1.507(7)
N2 C41 1.462(8)
N2 C42 1.440(9)
N2 C37 1.463(8)
C35 H35A 0.9900
C35 H35B 0.9900
C35 C36 1.536(8)
C3 C2 1.507(7)
C3 C17 1.518(7)
C21 H21A 0.9900
C21 H21B 0.9900
C6 C7 1.516(8)
C31 H31A 0.9900
C31 H31B 0.9900
C31 C32 1.505(9)
C31 C10 1.533(7)
C17 H17A 0.9900
C17 H17B 0.9900
C17 C18 1.530(8)
C18 H18A 0.9800
C18 H18B 0.9800
C18 H18C 0.9800
C45 H45A 0.9800
C45 H45B 0.9800
C45 H45C 0.9800
C41 H41A 0.9800
C41 H41B 0.9800
C41 H41C 0.9800
C32 H32A 0.9800
C32 H32B 0.9800
C32 H32C 0.9800
C47 H47A 0.9800
C47 H47B 0.9800
C47 H47C 0.9800
C36 H36A 0.9800
C36 H36B 0.9800
C36 H36C 0.9800
C13 H13A 0.9900
C13 H13B 0.9900
C13 C14 1.522(8)
C39 H39A 0.9800
C39 H39B 0.9800
C39 H39C 0.9800
C44 H44A 0.9900
C44 H44B 0.9900
C44 C43 1.506(9)
C14 H14A 0.9800
C14 H14B 0.9800
C14 H14C 0.9800
C29 H29A 0.9900
C29 H29B 0.9900
C29 C30 1.491(9)
C46 H46A 0.9800
C46 H46B 0.9800
C46 H46C 0.9800
C7 C25 1.567(8)
C38 H38A 0.9900
C38 H38B 0.9900
C38 C37 1.493(11)
C40 H40A 0.9800
C40 H40B 0.9800
C40 H40C 0.9800
C25 H25A 0.9900
C25 H25B 0.9900
C25 C26 1.489(10)
C26 H26A 0.9800
C26 H26B 0.9800
C26 H26C 0.9800
C42 H42A 0.9800
C42 H42B 0.9800
C42 H42C 0.9800
C43 H43A 0.9900
C43 H43B 0.9900
C48 H48A 0.9800
C48 H48B 0.9800
C48 H48C 0.9800
C37 H37A 0.9900
C37 H37B 0.9900
C27 H27A 0.9900
C27 H27B 0.9900
C27 C28 1.450(11)
C30 H30A 0.9800
C30 H30B 0.9800
C30 H30C 0.9800
C28 H28A 0.9800
C28 H28B 0.9800
C28 H28C 0.9800

loop_
_platon_squeeze_void_nr
_platon_squeeze_void_average_x
_platon_squeeze_void_average_y
_platon_squeeze_void_average_z
_platon_squeeze_void_volume
_platon_squeeze_void_count_electrons
_platon_squeeze_void_content
1 0.000 0.000 0.000 89 4 ' '
2 0.000 0.000 0.500 191 19 ' '
3 0.383 0.383 0.175 8 0 ' '
4 0.617 0.617 0.825 8 0 ' '
